data_7701073
loop_
_publ_author_name
'Wang, Weiran'
'Guo, Hongyu'
'Jones, Richard A.'

_publ_section_title
;
 Synthesis and electropolymerization of N-heterocyclic carbene complexes
 of Pd(ii) and Pt(ii) from an emissive imidazolium salt with a
 terthiophene backbone.
;
_journal_issue 38
_journal_name_full 'Dalton transactions (Cambridge, England : 2003)'
_journal_page_first 14440
_journal_page_last 14449
_journal_paper_doi 10.1039/c9dt03363g
_journal_volume 48
_journal_year 2019
_chemical_formula_moiety 'C15 H13 N2 S3, I'
_chemical_formula_sum 'C15 H13 I N2 S3'
_chemical_formula_weight 444.35
_space_group_crystal_system triclinic
_space_group_IT_number 2
_space_group_name_Hall '-P 1'
_space_group_name_H-M_alt 'P -1'
_symmetry_space_group_name_Hall '-P 1'
_symmetry_space_group_name_H-M 'P -1'
_atom_sites_solution_hydrogens geom
_atom_sites_solution_primary dual
_audit_creation_date 2018-12-27
_audit_creation_method
;
Olex2 1.2
(compiled 2018.05.29 svn.r3508 for OlexSys, GUI svn.r5506)
;
_audit_update_record
;
2019-08-14 deposited with the CCDC.    2019-09-06 downloaded from the CCDC.
;
_cell_angle_alpha 73.117(3)
_cell_angle_beta 73.645(4)
_cell_angle_gamma 87.820(4)
_cell_formula_units_Z 4
_cell_length_a 10.5465(14)
_cell_length_b 12.5852(17)
_cell_length_c 13.9485(18)
_cell_measurement_reflns_used 22028
_cell_measurement_temperature 100.15
_cell_measurement_theta_max 54.94
_cell_measurement_theta_min 4.37
_cell_volume 1698.0(4)
_computing_molecular_graphics 'Olex2 (Dolomanov et al., 2009)'
_computing_publication_material 'Olex2 (Dolomanov et al., 2009)'
_computing_structure_refinement 'ShelXL (Sheldrick, 2015)'
_computing_structure_solution 'ShelXT (Sheldrick, 2015)'
_diffrn_ambient_temperature 100.15
_diffrn_measured_fraction_theta_full 0.999
_diffrn_measured_fraction_theta_max 0.997
_diffrn_measurement_device_type 'Rigaku AFC-12 with Saturn 724 CCD'
_diffrn_radiation_type MoK\a
_diffrn_radiation_wavelength 0.71075
_diffrn_reflns_av_R_equivalents 0.0472
_diffrn_reflns_av_unetI/netI 0.0406
_diffrn_reflns_Laue_measured_fraction_full 0.999
_diffrn_reflns_Laue_measured_fraction_max 0.997
_diffrn_reflns_limit_h_max 13
_diffrn_reflns_limit_h_min -13
_diffrn_reflns_limit_k_max 16
_diffrn_reflns_limit_k_min -16
_diffrn_reflns_limit_l_max 18
_diffrn_reflns_limit_l_min -18
_diffrn_reflns_number 31993
_diffrn_reflns_point_group_measured_fraction_full 0.999
_diffrn_reflns_point_group_measured_fraction_max 0.997
_diffrn_reflns_theta_full 25.242
_diffrn_reflns_theta_max 27.480
_diffrn_reflns_theta_min 2.186
_exptl_absorpt_coefficient_mu 2.249
_exptl_absorpt_correction_T_max 1.0000
_exptl_absorpt_correction_T_min 0.6854
_exptl_absorpt_correction_type multi-scan
_exptl_absorpt_process_details 'Abscor. T. Higashi (2001). The Rigaku Corporation, Tokyo, Japan.'
_exptl_crystal_colour colourless
_exptl_crystal_colour_primary colourless
_exptl_crystal_density_diffrn 1.738
_exptl_crystal_description prism
_exptl_crystal_F_000 872
_exptl_crystal_size_max 0.2
_exptl_crystal_size_mid 0.2
_exptl_crystal_size_min 0.2
_refine_diff_density_max 1.250
_refine_diff_density_min -1.111
_refine_diff_density_rms 0.120
_refine_ls_extinction_method none
_refine_ls_goodness_of_fit_ref 1.053
_refine_ls_hydrogen_treatment constr
_refine_ls_matrix_type full
_refine_ls_number_parameters 396
_refine_ls_number_reflns 7766
_refine_ls_number_restraints 244
_refine_ls_restrained_S_all 1.042
_refine_ls_R_factor_all 0.0492
_refine_ls_R_factor_gt 0.0404
_refine_ls_shift/su_max 0.003
_refine_ls_shift/su_mean 0.000
_refine_ls_structure_factor_coef Fsqd
_refine_ls_weighting_details 'w=1/[\s^2^(Fo^2^)+(0.0469P)^2^+3.6733P] where P=(Fo^2^+2Fc^2^)/3'
_refine_ls_weighting_scheme calc
_refine_ls_wR_factor_gt 0.1000
_refine_ls_wR_factor_ref 0.1045
_reflns_Friedel_coverage 0.000
_reflns_number_gt 6661
_reflns_number_total 7766
_reflns_threshold_expression 'I > 2\s(I)'
_cod_data_source_file c9dt03363g2.cif
_cod_data_source_block TThIMeHI
_cod_depositor_comments 'Adding full bibliography for 7701073--7701076.cif.'
_cod_database_code 7701073
_shelx_shelxl_version_number 2018/1
_shelx_space_group_comment
;
The symmetry employed for this shelxl refinement is uniquely defined
by the following loop, which should always be used as a source of
symmetry information in preference to the above space-group names.
They are only intended as comments.
;
_shelx_estimated_absorpt_t_max 0.662
_shelx_estimated_absorpt_t_min 0.662
_olex2_refinement_description
;
1. Fixed Uiso
 At 1.2 times of:
  All C(H) groups
 At 1.5 times of:
  All C(H,H,H) groups
2. Restrained distances
 S6-C24 \\sim S6A-C24
 with sigma of 0.02
 S6-C27 \\sim S6A-C27A
 with sigma of 0.02
 C25-C24 \\sim C25A-C24
 with sigma of 0.02
 C25-C26 \\sim C25A-C26A
 with sigma of 0.02
 C26-C27 \\sim C26A-C27A
 with sigma of 0.02
 S6-C26 \\sim S6A-C26A
 with sigma of 0.04
 C25-C27 \\sim C25A-C27A
 with sigma of 0.04
 C24-C26 \\sim C24-C26A
 with sigma of 0.04
 C24-C27 \\sim C24-C27A
 with sigma of 0.04
3. Uiso/Uaniso restraints and constraints
S6 \\sim C25 \\sim C26 \\sim C27 \\sim S6A \\sim C25A \\sim C26A \\sim C27A
\\sim I1 \\sim I2 \\sim S5 \\sim S2 \\sim S4 \\sim S3 \\sim S1 \\sim N1 \\sim
N2 \\sim N3 \\sim N4 \\sim C21 \\sim C14 \\sim C20 \\sim C5 \\sim C6 \\sim C22
\\sim C7 \\sim C19 \\sim C11 \\sim C23 \\sim C9 \\sim C18 \\sim C8 \\sim C4:
within 2A with sigma of 0.01 and sigma for terminal atoms of 0.02
Uanis(S6) = Uanis(S6A)
Uanis(C25) = Uanis(C25A)
Uanis(C27A) = Uanis(C27)
Uanis(C26) = Uanis(C26A)
4. Same fragment restrains
{S6A, C25A, C26A, C27A} sigma for 1-2: 0.02, 1-3: 0.04
{S6, C25, C26, C27} sigma for 1-2: 0.02, 1-3: 0.04
as
{S6, C25, C26, C27}
5. Others
 Sof(S6A)=Sof(C25A)=Sof(H25A)=Sof(C26A)=Sof(H26A)=Sof(C27A)=Sof(H27A)=1-FVAR(1)
 Sof(S6)=Sof(C25)=Sof(H25)=Sof(C26)=Sof(H26)=Sof(C27)=Sof(H27)=FVAR(1)
6.a Aromatic/amide H refined with riding coordinates:
 C25(H25), C26(H26), C27(H27), C25A(H25A), C26A(H26A), C27A(H27A), C14(H14),
 C11(H11), C18(H18), C3(H3), C10(H10), C29(H29), C12(H12), C16(H16), C17(H17),
 C1(H1), C2(H2)
6.b Idealised Me refined as rotating group:
 C15(H15A,H15B,H15C), C13(H13A,H13B,H13C), C28(H28A,H28B,H28C), C30(H30A,H30B,
 H30C)
;
_olex2_submission_special_instructions 'No special instructions were received'

loop_
_space_group_symop_operation_xyz
'x, y, z'
'-x, -y, -z'

loop_
_atom_site_label
_atom_site_type_symbol
_atom_site_fract_x
_atom_site_fract_y
_atom_site_fract_z
_atom_site_U_iso_or_equiv
_atom_site_adp_type
_atom_site_occupancy
_atom_site_site_symmetry_order
_atom_site_calc_flag
_atom_site_refinement_flags_posn
_atom_site_refinement_flags_adp
_atom_site_refinement_flags_occupancy
_atom_site_disorder_assembly
_atom_site_disorder_group
S6 S 0.05403(19) 0.52245(15) 0.70650(16) 0.0362(4) Uani 0.805(4) 1 d D U P A 1
C25 C 0.1798(7) 0.5934(6) 0.8120(6) 0.0325(13) Uani 0.805(4) 1 d D U P A 1
H25 H 0.239202 0.602070 0.847669 0.039 Uiso 0.805(4) 1 calc R . P A 1
C26 C 0.0707(9) 0.6620(8) 0.8004(10) 0.0427(15) Uani 0.805(4) 1 d D U P A 1
H26 H 0.051881 0.721941 0.827559 0.051 Uiso 0.805(4) 1 calc R . P A 1
C27 C -0.0009(10) 0.6323(8) 0.7476(8) 0.0431(15) Uani 0.805(4) 1 d D U P A 1
H27 H -0.075071 0.669292 0.734542 0.052 Uiso 0.805(4) 1 calc R . P A 1
S6A S 0.2166(8) 0.5937(7) 0.8221(7) 0.0362(4) Uani 0.195(4) 1 d D U P A 2
C25A C 0.067(3) 0.536(3) 0.725(3) 0.0325(13) Uani 0.195(4) 1 d D U P A 2
H25A H 0.033884 0.501442 0.685520 0.039 Uiso 0.195(4) 1 calc R . P A 2
C26A C 0.012(4) 0.630(3) 0.763(3) 0.0427(15) Uani 0.195(4) 1 d D U P A 2
H26A H -0.068711 0.659778 0.757548 0.051 Uiso 0.195(4) 1 calc R . P A 2
C27A C 0.090(4) 0.668(3) 0.807(5) 0.0431(15) Uani 0.195(4) 1 d D U P A 2
H27A H 0.073108 0.732699 0.827293 0.052 Uiso 0.195(4) 1 calc R . P A 2
I1 I 0.58488(3) 0.19270(2) 1.14953(2) 0.03410(9) Uani 1 1 d . U . . .
I2 I 0.16226(3) 0.05660(2) 1.08244(2) 0.03175(8) Uani 1 1 d . U . . .
S5 S 0.33240(10) 0.39098(8) 0.62951(7) 0.0269(2) Uani 1 1 d . U . . .
S2 S 0.87016(11) 0.30160(8) 0.58306(8) 0.0301(2) Uani 1 1 d . U . . .
S4 S 0.57056(11) 0.30524(8) 0.46547(8) 0.0328(2) Uani 1 1 d . U . . .
S3 S 0.72007(13) 0.51136(9) 0.65124(9) 0.0411(3) Uani 1 1 d . U . . .
S1 S 1.23224(13) 0.18563(10) 0.44403(11) 0.0471(3) Uani 1 1 d . U . . .
N1 N 1.1062(3) 0.1335(3) 0.7380(3) 0.0290(7) Uani 1 1 d . U . . .
N2 N 0.9841(3) 0.2283(3) 0.8387(3) 0.0276(7) Uani 1 1 d . U . . .
N3 N 0.4690(3) 0.2068(3) 0.8548(3) 0.0310(8) Uani 1 1 d . U . . .
N4 N 0.3357(4) 0.3236(3) 0.9211(3) 0.0316(8) Uani 1 1 d . U . . .
C21 C 0.4204(4) 0.2723(3) 0.7746(3) 0.0252(8) Uani 1 1 d . U . . .
C14 C 1.0765(4) 0.1542(3) 0.8297(3) 0.0311(9) Uani 1 1 d . U . . .
H14 H 1.116167 0.120527 0.881967 0.037 Uiso 1 1 calc R . . . .
C20 C 0.4325(4) 0.2841(3) 0.6707(3) 0.0252(8) Uani 1 1 d . U . . .
C5 C 0.9987(4) 0.2118(3) 0.5879(3) 0.0285(8) Uani 1 1 d . U . . .
C6 C 1.0226(4) 0.1946(3) 0.6829(3) 0.0270(8) Uani 1 1 d . U . . .
C22 C 0.3353(4) 0.3472(3) 0.8164(3) 0.0268(8) Uani 1 1 d . U . . .
C7 C 0.9427(4) 0.2541(3) 0.7478(3) 0.0246(7) Uani 1 1 d . U . . .
C19 C 0.5084(4) 0.2289(3) 0.5964(3) 0.0277(8) Uani 1 1 d . U . . .
C11 C 0.6047(4) 0.4874(3) 0.8428(3) 0.0309(9) Uani 1 1 d . U . . .
H11 H 0.551689 0.498979 0.904265 0.037 Uiso 1 1 calc R . . . .
C23 C 0.2769(4) 0.4200(3) 0.7483(3) 0.0265(8) Uani 1 1 d . U . . .
C9 C 0.7559(4) 0.3956(3) 0.7418(3) 0.0268(8) Uani 1 1 d . U . . .
C18 C 0.5378(4) 0.1191(3) 0.6089(3) 0.0322(9) Uani 1 1 d . U . . .
H18 H 0.513496 0.064394 0.672994 0.039 Uiso 1 1 calc R . . . .
C8 C 0.8520(4) 0.3186(3) 0.7055(3) 0.0259(8) Uani 1 1 d . U . . .
C4 C 1.0619(4) 0.1726(3) 0.4981(3) 0.0308(9) Uani 1 1 d . U . . .
C3 C 1.0000(5) 0.1289(3) 0.4385(3) 0.0349(9) Uani 1 1 d . . . . .
H3 H 0.909326 0.116466 0.452941 0.042 Uiso 1 1 calc R . . . .
C10 C 0.6856(4) 0.3948(3) 0.8412(3) 0.0305(9) Uani 1 1 d . . . . .
H10 H 0.690566 0.339710 0.901007 0.037 Uiso 1 1 calc R . . . .
C15 C 0.9301(5) 0.2624(4) 0.9332(3) 0.0367(10) Uani 1 1 d . . . . .
H15A H 0.841126 0.232043 0.966695 0.055 Uiso 1 1 calc GR . . . .
H15B H 0.930206 0.342075 0.915034 0.055 Uiso 1 1 calc GR . . . .
H15C H 0.983505 0.235562 0.979977 0.055 Uiso 1 1 calc GR . . . .
C24 C 0.1842(4) 0.5086(3) 0.7600(3) 0.0293(8) Uani 1 1 d D . . . .
C29 C 0.4145(4) 0.2391(4) 0.9389(3) 0.0352(10) Uani 1 1 d . . . . .
H29 H 0.429538 0.206389 1.003461 0.042 Uiso 1 1 calc R . . . .
C13 C 1.1910(5) 0.0448(4) 0.7127(4) 0.0396(10) Uani 1 1 d . . . . .
H13A H 1.224250 0.007903 0.770663 0.059 Uiso 1 1 calc GR . . . .
H13B H 1.263813 0.076135 0.652174 0.059 Uiso 1 1 calc GR . . . .
H13C H 1.140656 -0.007882 0.698543 0.059 Uiso 1 1 calc GR . . . .
C28 C 0.5630(5) 0.1176(4) 0.8516(4) 0.0392(10) Uani 1 1 d . . . . .
H28A H 0.519733 0.052688 0.849900 0.059 Uiso 1 1 calc GR . . . .
H28B H 0.594034 0.099990 0.912612 0.059 Uiso 1 1 calc GR . . . .
H28C H 0.636714 0.141806 0.790217 0.059 Uiso 1 1 calc GR . . . .
C12 C 0.6113(5) 0.5565(4) 0.7480(4) 0.0395(10) Uani 1 1 d . . . . .
H12 H 0.563632 0.620367 0.735826 0.047 Uiso 1 1 calc R . . . .
C16 C 0.6314(5) 0.1892(4) 0.4305(4) 0.0385(10) Uani 1 1 d . . . . .
H16 H 0.674562 0.189276 0.362456 0.046 Uiso 1 1 calc R . . . .
C17 C 0.6088(5) 0.0976(4) 0.5142(4) 0.0388(10) Uani 1 1 d . . . . .
H17 H 0.637002 0.027769 0.510081 0.047 Uiso 1 1 calc R . . . .
C30 C 0.2567(5) 0.3723(4) 1.0009(4) 0.0441(11) Uani 1 1 d . . . . .
H30A H 0.284879 0.448829 0.983585 0.066 Uiso 1 1 calc GR . . . .
H30B H 0.268235 0.332406 1.067613 0.066 Uiso 1 1 calc GR . . . .
H30C H 0.164980 0.367492 1.003684 0.066 Uiso 1 1 calc GR . . . .
C1 C 1.2229(6) 0.1326(4) 0.3470(4) 0.0491(14) Uani 1 1 d . . . . .
H1 H 1.296301 0.122548 0.295362 0.059 Uiso 1 1 calc R . . . .
C2 C 1.0977(6) 0.1068(4) 0.3532(4) 0.0477(12) Uani 1 1 d . . . . .
H2 H 1.076499 0.076870 0.305732 0.057 Uiso 1 1 calc R . . . .

loop_
_atom_site_aniso_label
_atom_site_aniso_U_11
_atom_site_aniso_U_22
_atom_site_aniso_U_33
_atom_site_aniso_U_23
_atom_site_aniso_U_13
_atom_site_aniso_U_12
S6 0.0371(8) 0.0246(7) 0.0441(10) -0.0056(6) -0.0116(6) 0.0036(6)
C25 0.031(3) 0.027(2) 0.039(3) -0.0075(19) -0.012(2) 0.001(2)
C26 0.051(3) 0.025(2) 0.042(3) -0.0091(19) 0.003(2) 0.004(2)
C27 0.043(3) 0.030(2) 0.044(3) -0.001(2) -0.004(2) 0.008(2)
S6A 0.0371(8) 0.0246(7) 0.0441(10) -0.0056(6) -0.0116(6) 0.0036(6)
C25A 0.031(3) 0.027(2) 0.039(3) -0.0075(19) -0.012(2) 0.001(2)
C26A 0.051(3) 0.025(2) 0.042(3) -0.0091(19) 0.003(2) 0.004(2)
C27A 0.043(3) 0.030(2) 0.044(3) -0.001(2) -0.004(2) 0.008(2)
I1 0.03337(16) 0.04171(16) 0.02720(14) -0.00751(11) -0.01123(11) 0.00209(12)
I2 0.03055(16) 0.03305(14) 0.02909(14) -0.00149(11) -0.01180(11) -0.00219(11)
S5 0.0350(6) 0.0218(4) 0.0250(5) -0.0052(4) -0.0123(4) 0.0063(4)
S2 0.0348(6) 0.0298(5) 0.0259(5) -0.0071(4) -0.0112(4) 0.0100(4)
S4 0.0411(6) 0.0251(5) 0.0276(5) -0.0027(4) -0.0076(4) 0.0027(4)
S3 0.0493(7) 0.0353(5) 0.0282(5) 0.0000(4) -0.0063(5) 0.0186(5)
S1 0.0388(7) 0.0350(6) 0.0531(7) -0.0061(5) 0.0026(6) 0.0021(5)
N1 0.0242(17) 0.0208(14) 0.0347(18) 0.0015(13) -0.0069(14) 0.0024(13)
N2 0.0283(17) 0.0256(15) 0.0281(16) -0.0006(13) -0.0136(14) -0.0002(13)
N3 0.0274(18) 0.0323(17) 0.0290(17) 0.0019(14) -0.0121(14) -0.0023(14)
N4 0.0329(19) 0.0360(18) 0.0251(16) -0.0050(14) -0.0099(14) -0.0068(15)
C21 0.0230(18) 0.0244(17) 0.0267(18) -0.0023(14) -0.0098(15) -0.0021(14)
C14 0.026(2) 0.0282(18) 0.034(2) 0.0029(16) -0.0121(16) -0.0008(16)
C20 0.0245(19) 0.0212(16) 0.0272(18) -0.0003(14) -0.0097(15) -0.0005(14)
C5 0.032(2) 0.0206(16) 0.0299(19) -0.0036(14) -0.0075(16) 0.0028(15)
C6 0.0261(19) 0.0193(16) 0.0305(19) -0.0007(14) -0.0063(15) -0.0026(14)
C22 0.0263(19) 0.0289(18) 0.0251(18) -0.0064(15) -0.0076(15) -0.0063(15)
C7 0.0273(19) 0.0180(15) 0.0255(17) -0.0011(13) -0.0080(15) -0.0026(14)
C19 0.0267(19) 0.0238(17) 0.0287(18) -0.0014(14) -0.0079(15) -0.0001(15)
C11 0.028(2) 0.032(2) 0.032(2) -0.0121(17) -0.0050(17) -0.0023(17)
C23 0.030(2) 0.0225(17) 0.0269(18) -0.0077(14) -0.0078(15) -0.0005(15)
C9 0.030(2) 0.0243(17) 0.0256(18) -0.0051(15) -0.0100(15) 0.0015(15)
C18 0.034(2) 0.0230(18) 0.034(2) -0.0032(16) -0.0068(17) 0.0035(16)
C8 0.031(2) 0.0207(16) 0.0248(17) -0.0022(14) -0.0103(15) 0.0016(15)
C4 0.033(2) 0.0220(17) 0.0300(19) -0.0012(15) -0.0034(16) 0.0040(15)
C3 0.041(3) 0.034(2) 0.026(2) -0.0107(17) -0.0025(18) 0.0102(18)
C10 0.033(2) 0.0297(19) 0.028(2) -0.0050(16) -0.0105(17) 0.0024(17)
C15 0.042(3) 0.041(2) 0.028(2) -0.0051(18) -0.0153(19) 0.002(2)
C24 0.034(2) 0.0236(18) 0.0262(19) -0.0053(15) -0.0039(16) 0.0025(16)
C29 0.033(2) 0.044(2) 0.026(2) -0.0006(18) -0.0132(17) -0.0082(19)
C13 0.033(2) 0.031(2) 0.052(3) -0.008(2) -0.014(2) 0.0123(18)
C28 0.034(2) 0.036(2) 0.044(3) 0.0016(19) -0.019(2) 0.0025(19)
C12 0.041(3) 0.029(2) 0.042(3) -0.0065(19) -0.008(2) 0.0112(19)
C16 0.039(3) 0.037(2) 0.034(2) -0.0096(19) -0.0021(19) 0.0091(19)
C17 0.039(3) 0.029(2) 0.048(3) -0.0123(19) -0.011(2) 0.0095(18)
C30 0.045(3) 0.058(3) 0.032(2) -0.019(2) -0.011(2) 0.000(2)
C1 0.055(3) 0.030(2) 0.039(3) 0.0020(19) 0.009(2) 0.016(2)
C2 0.064(4) 0.041(3) 0.032(2) -0.011(2) -0.006(2) 0.012(2)

loop_
_atom_type_symbol
_atom_type_description
_atom_type_scat_dispersion_real
_atom_type_scat_dispersion_imag
_atom_type_scat_source
C C 0.0033 0.0016 'International Tables Vol C Tables 4.2.6.8 and 6.1.1.4'
H H 0.0000 0.0000 'International Tables Vol C Tables 4.2.6.8 and 6.1.1.4'
N N 0.0061 0.0033 'International Tables Vol C Tables 4.2.6.8 and 6.1.1.4'
S S 0.1246 0.1234 'International Tables Vol C Tables 4.2.6.8 and 6.1.1.4'
I I -0.4742 1.8119 'International Tables Vol C Tables 4.2.6.8 and 6.1.1.4'

loop_
_geom_angle_atom_site_label_1
_geom_angle_atom_site_label_2
_geom_angle_atom_site_label_3
_geom_angle
C27 S6 C24 93.2(3)
C26 C25 H25 125.0
C26 C25 C24 110.0(6)
C24 C25 H25 125.0
C25 C26 H26 123.1
C27 C26 C25 113.9(7)
C27 C26 H26 123.1
S6 C27 H27 123.1
C26 C27 S6 113.8(6)
C26 C27 H27 123.1
C27A S6A C24 93.0(12)
C26A C25A H25A 127.2
C24 C25A H25A 127.2
C24 C25A C26A 105.5(15)
C25A C26A H26A 123.6
C27A C26A C25A 113(2)
C27A C26A H26A 123.6
S6A C27A H27A 122.5
C26A C27A S6A 115(2)
C26A C27A H27A 122.5
C23 S5 C20 95.69(19)
C5 S2 C8 95.22(19)
C16 S4 C19 92.2(2)
C12 S3 C9 92.2(2)
C1 S1 C4 92.1(2)
C14 N1 C6 107.2(3)
C14 N1 C13 124.0(3)
C6 N1 C13 127.6(4)
C14 N2 C7 107.0(3)
C14 N2 C15 123.6(3)
C7 N2 C15 129.0(3)
C21 N3 C28 128.6(4)
C29 N3 C21 107.3(4)
C29 N3 C28 124.1(4)
C22 N4 C30 128.2(4)
C29 N4 C22 106.8(4)
C29 N4 C30 124.8(4)
N3 C21 C22 106.8(3)
C20 C21 N3 138.8(4)
C20 C21 C22 114.4(3)
N1 C14 N2 112.7(3)
N1 C14 H14 123.6
N2 C14 H14 123.6
C21 C20 S5 107.3(3)
C21 C20 C19 133.7(4)
C19 C20 S5 119.0(3)
C6 C5 S2 107.8(3)
C6 C5 C4 132.3(4)
C4 C5 S2 119.9(3)
N1 C6 C7 106.6(3)
C5 C6 N1 138.5(4)
C5 C6 C7 114.9(4)
N4 C22 C21 106.4(3)
C23 C22 N4 138.0(4)
C23 C22 C21 115.6(3)
N2 C7 C6 106.4(3)
C8 C7 N2 139.2(4)
C8 C7 C6 114.4(4)
C20 C19 S4 119.3(3)
C18 C19 S4 109.8(3)
C18 C19 C20 130.9(4)
C10 C11 H11 123.0
C12 C11 H11 123.0
C12 C11 C10 114.1(4)
C22 C23 S5 107.0(3)
C22 C23 C24 132.8(4)
C24 C23 S5 120.2(3)
C8 C9 S3 119.4(3)
C10 C9 S3 110.1(3)
C10 C9 C8 130.4(4)
C19 C18 H18 123.4
C19 C18 C17 113.2(4)
C17 C18 H18 123.4
C7 C8 S2 107.7(3)
C7 C8 C9 132.9(4)
C9 C8 S2 119.3(3)
C5 C4 S1 121.1(3)
C3 C4 S1 110.9(3)
C3 C4 C5 127.9(4)
C4 C3 H3 125.0
C4 C3 C2 109.9(4)
C2 C3 H3 125.0
C11 C10 H10 123.7
C9 C10 C11 112.6(4)
C9 C10 H10 123.7
N2 C15 H15A 109.5
N2 C15 H15B 109.5
N2 C15 H15C 109.5
H15A C15 H15B 109.5
H15A C15 H15C 109.5
H15B C15 H15C 109.5
C25 C24 S6 109.1(4)
C25 C24 C23 131.1(4)
C25A C24 S6A 113.1(11)
C25A C24 C23 130.4(11)
C23 C24 S6 119.8(3)
C23 C24 S6A 116.5(4)
N3 C29 N4 112.7(4)
N3 C29 H29 123.7
N4 C29 H29 123.7
N1 C13 H13A 109.5
N1 C13 H13B 109.5
N1 C13 H13C 109.5
H13A C13 H13B 109.5
H13A C13 H13C 109.5
H13B C13 H13C 109.5
N3 C28 H28A 109.5
N3 C28 H28B 109.5
N3 C28 H28C 109.5
H28A C28 H28B 109.5
H28A C28 H28C 109.5
H28B C28 H28C 109.5
S3 C12 H12 124.5
C11 C12 S3 111.0(3)
C11 C12 H12 124.5
S4 C16 H16 124.2
C17 C16 S4 111.7(3)
C17 C16 H16 124.2
C18 C17 H17 123.4
C16 C17 C18 113.2(4)
C16 C17 H17 123.4
N4 C30 H30A 109.5
N4 C30 H30B 109.5
N4 C30 H30C 109.5
H30A C30 H30B 109.5
H30A C30 H30C 109.5
H30B C30 H30C 109.5
S1 C1 H1 123.7
C2 C1 S1 112.5(4)
C2 C1 H1 123.7
C3 C2 H2 122.7
C1 C2 C3 114.6(5)
C1 C2 H2 122.7

loop_
_geom_bond_atom_site_label_1
_geom_bond_atom_site_label_2
_geom_bond_distance
S6 C27 1.670(8)
S6 C24 1.719(4)
C25 H25 0.9300
C25 C26 1.428(10)
C25 C24 1.447(8)
C26 H26 0.9300
C26 C27 1.321(9)
C27 H27 0.9300
S6A C27A 1.63(2)
S6A C24 1.657(9)
C25A H25A 0.9300
C25A C26A 1.48(2)
C25A C24 1.449(18)
C26A H26A 0.9300
C26A C27A 1.322(18)
C27A H27A 0.9300
S5 C20 1.743(4)
S5 C23 1.734(4)
S2 C5 1.735(4)
S2 C8 1.739(4)
S4 C19 1.745(4)
S4 C16 1.717(5)
S3 C9 1.737(4)
S3 C12 1.727(5)
S1 C4 1.735(4)
S1 C1 1.700(6)
N1 C14 1.328(6)
N1 C6 1.395(5)
N1 C13 1.466(5)
N2 C14 1.329(5)
N2 C7 1.402(5)
N2 C15 1.461(5)
N3 C21 1.396(5)
N3 C29 1.323(6)
N3 C28 1.473(6)
N4 C22 1.405(5)
N4 C29 1.334(6)
N4 C30 1.463(6)
C21 C20 1.382(5)
C21 C22 1.411(6)
C14 H14 0.9300
C20 C19 1.452(6)
C5 C6 1.372(6)
C5 C4 1.457(6)
C6 C7 1.417(6)
C22 C23 1.380(5)
C7 C8 1.379(5)
C19 C18 1.376(5)
C11 H11 0.9300
C11 C10 1.419(6)
C11 C12 1.341(6)
C23 C24 1.470(5)
C9 C8 1.464(6)
C9 C10 1.374(6)
C18 H18 0.9300
C18 C17 1.419(6)
C4 C3 1.421(6)
C3 H3 0.9300
C3 C2 1.426(6)
C10 H10 0.9300
C15 H15A 0.9600
C15 H15B 0.9600
C15 H15C 0.9600
C29 H29 0.9300
C13 H13A 0.9600
C13 H13B 0.9600
C13 H13C 0.9600
C28 H28A 0.9600
C28 H28B 0.9600
C28 H28C 0.9600
C12 H12 0.9300
C16 H16 0.9300
C16 C17 1.353(6)
C17 H17 0.9300
C30 H30A 0.9600
C30 H30B 0.9600
C30 H30C 0.9600
C1 H1 0.9300
C1 C2 1.345(8)
C2 H2 0.9300
